data_4514998
loop_
_publ_author_name
'Adhikary, Amit'
'Akhtar, Sohel'
'Pariyar, Anand'
'Batsanov, Andrei S.'
'Mondal, Raju'

_publ_section_title
;
 Temperature-Induced Single-Crystal-to-Single-Crystal Transformations with
 Consequential Changes in the Magnetic Properties of Fe(III) Complexes.
;
_journal_issue 5
_journal_name_full 'ACS omega'
_journal_page_first 8731
_journal_page_last 8738
_journal_paper_doi 10.1021/acsomega.8b03400
_journal_volume 4
_journal_year 2019
_chemical_formula_moiety 'C14 H12 Fe2 N2 O12, H2 O'
_chemical_formula_sum 'C14 H14 Fe2 N2 O13'
_chemical_formula_weight 529.97
_space_group_crystal_system monoclinic
_space_group_IT_number 15
_space_group_name_Hall '-C 2yc'
_space_group_name_H-M_alt 'C 1 2/c 1'
_symmetry_space_group_name_Hall '-C 2yc'
_symmetry_space_group_name_H-M 'C 1 2/c 1'
_atom_sites_solution_hydrogens mixed
_audit_creation_date 2018-09-05
_audit_creation_method
;
Olex2 1.2-beta
(compiled 2018.05.29 svn.r3508 for OlexSys, GUI svn.r5506)
;
_cell_angle_alpha 90
_cell_angle_beta 90.066(3)
_cell_angle_gamma 90
_cell_formula_units_Z 4
_cell_length_a 11.4656(4)
_cell_length_b 21.7296(6)
_cell_length_c 7.3867(3)
_cell_measurement_reflns_used 2503
_cell_measurement_temperature 170(2)
_cell_measurement_theta_max 31.4610
_cell_measurement_theta_min 3.3110
_cell_volume 1840.34(11)
_computing_cell_refinement 'CrysAlisPro, Agilent Technologies, Version 1.171.35.15 (2011)'
_computing_data_collection 'CrysAlisPro, Agilent Technologies, Version 1.171.35.15 (2011)'
_computing_data_reduction 'CrysAlisPro, Agilent Technologies, Version 1.171.35.15 (2011)'
_computing_molecular_graphics 'Olex2 (Dolomanov et al., 2009)'
_computing_publication_material 'Olex2 (Dolomanov et al., 2009)'
_computing_structure_refinement 'ShelXL (Sheldrick, 2015)'
_diffrn_ambient_temperature 170.0
_diffrn_detector 'CCD plate'
_diffrn_detector_area_resol_mean 16.15
_diffrn_detector_type 'Sapphire3 CCD area detector'
_diffrn_measured_fraction_theta_full 0.999
_diffrn_measured_fraction_theta_max 0.999
_diffrn_measurement_details
;
#__ type_ start__ end____ width___ exp.time_
  1 omega  -33.00    4.00   1.0000    5.0000
omega____ theta____ kappa____ phi______ frames
    -       28.9587  -57.0000  -60.0000 37

#__ type_ start__ end____ width___ exp.time_
  2 omega   21.00   69.00   1.0000    5.0000
omega____ theta____ kappa____ phi______ frames
    -       28.9587 -100.0000  -60.0000 48

#__ type_ start__ end____ width___ exp.time_
  3 omega   45.00   81.00   1.0000    5.0000
omega____ theta____ kappa____ phi______ frames
    -       28.9587 -178.0000  -30.0000 36

#__ type_ start__ end____ width___ exp.time_
  4 omega   16.00   68.00   1.0000    5.0000
omega____ theta____ kappa____ phi______ frames
    -       28.9587 -100.0000   60.0000 52

#__ type_ start__ end____ width___ exp.time_
  5 omega  -43.00   73.00   1.0000    5.0000
omega____ theta____ kappa____ phi______ frames
    -       28.9587  -19.0000    0.0000 116

#__ type_ start__ end____ width___ exp.time_
  6 omega   43.00   71.00   1.0000    5.0000
omega____ theta____ kappa____ phi______ frames
    -       28.9587 -100.0000 -180.0000 28

#__ type_ start__ end____ width___ exp.time_
  7 omega   10.00   96.00   1.0000    5.0000
omega____ theta____ kappa____ phi______ frames
    -       28.9587   57.0000 -180.0000 86

#__ type_ start__ end____ width___ exp.time_
  8 omega   35.00   88.00   1.0000    5.0000
omega____ theta____ kappa____ phi______ frames
    -       28.9587  178.0000   90.0000 53
;
_diffrn_measurement_device 'four-circle diffractometer'
_diffrn_measurement_device_type 'Agilent Technologies, Gemini S Ultra kappa-diffractometer'
_diffrn_measurement_method '\w scans'
_diffrn_orient_matrix_UB_11 -0.0232198000
_diffrn_orient_matrix_UB_12 -0.0259554000
_diffrn_orient_matrix_UB_13 -0.0457596000
_diffrn_orient_matrix_UB_21 0.0170940000
_diffrn_orient_matrix_UB_22 0.0128522000
_diffrn_orient_matrix_UB_23 -0.0841068000
_diffrn_orient_matrix_UB_31 0.0547664000
_diffrn_orient_matrix_UB_32 -0.0150342000
_diffrn_orient_matrix_UB_33 0.0070269000
_diffrn_radiation_monochromator graphite
_diffrn_radiation_probe x-ray
_diffrn_radiation_type MoK\a
_diffrn_radiation_wavelength 0.71073
_diffrn_reflns_av_R_equivalents 0.0412
_diffrn_reflns_av_unetI/netI 0.0389
_diffrn_reflns_Laue_measured_fraction_full 0.999
_diffrn_reflns_Laue_measured_fraction_max 0.999
_diffrn_reflns_limit_h_max 14
_diffrn_reflns_limit_h_min -14
_diffrn_reflns_limit_k_max 22
_diffrn_reflns_limit_k_min -28
_diffrn_reflns_limit_l_max 9
_diffrn_reflns_limit_l_min -9
_diffrn_reflns_number 8209
_diffrn_reflns_point_group_measured_fraction_full 0.999
_diffrn_reflns_point_group_measured_fraction_max 0.999
_diffrn_reflns_theta_full 25.242
_diffrn_reflns_theta_max 27.500
_diffrn_reflns_theta_min 3.327
_diffrn_source 'Enhance (Mo) X-ray Source'
_exptl_absorpt_coefficient_mu 1.654
_exptl_absorpt_correction_T_max 1.00000
_exptl_absorpt_correction_T_min 0.82329
_exptl_absorpt_correction_type multi-scan
_exptl_absorpt_process_details
;
CrysAlisPro, Agilent Technologies,
Version 1.171.37.35h (release 09-02-2015 CrysAlis171 .NET)
(compiled Feb  9 2015,16:26:32)
Empirical absorption correction using spherical harmonics,
 implemented in SCALE3 ABSPACK scaling algorithm.
;
_exptl_crystal_density_diffrn 1.913
_exptl_crystal_description
;
;
_exptl_crystal_F_000 1072
_refine_diff_density_max 0.427
_refine_diff_density_min -0.384
_refine_diff_density_rms 0.074
_refine_ls_extinction_method none
_refine_ls_goodness_of_fit_ref 1.058
_refine_ls_hydrogen_treatment mixed
_refine_ls_matrix_type full
_refine_ls_number_parameters 143
_refine_ls_number_reflns 2117
_refine_ls_number_restraints 0
_refine_ls_restrained_S_all 1.058
_refine_ls_R_factor_all 0.0443
_refine_ls_R_factor_gt 0.0322
_refine_ls_shift/su_max 0.001
_refine_ls_shift/su_mean 0.000
_refine_ls_structure_factor_coef Fsqd
_refine_ls_weighting_details 'w=1/[\s^2^(Fo^2^)+(0.0288P)^2^+2.0637P] where P=(Fo^2^+2Fc^2^)/3'
_refine_ls_weighting_scheme calc
_refine_ls_wR_factor_gt 0.0738
_refine_ls_wR_factor_ref 0.0800
_reflns_Friedel_coverage 0.000
_reflns_number_gt 1738
_reflns_number_total 2117
_reflns_threshold_expression 'I > 2\s(I)'
_cod_data_source_file ao8b03400_si_005.cif
_cod_data_source_block 170k
_cod_database_code 4514998
_shelx_shelxl_version_number 2018/3
_chemical_oxdiff_formula 'C14 H6 N2 O12 Fe2'
_shelx_space_group_comment
;
The symmetry employed for this shelxl refinement is uniquely defined
by the following loop, which should always be used as a source of
symmetry information in preference to the above space-group names.
They are only intended as comments.
;
_reflns_odcompleteness_completeness 49.83
_reflns_odcompleteness_iscentric 1
_reflns_odcompleteness_theta 31.44
_olex2_refinement_description
;
1. Fixed Uiso
 At 1.2 times of:
  All C(H) groups
 At 1.5 times of:
  All O(H) groups
2.a Riding coordinates:
 O5(H5), O6(H6A,H6B), O7(H7)
2.b Aromatic/amide H refined with riding coordinates:
 C3(H3), C4(H4), C5(H5A)
;
_olex2_submission_special_instructions 'No special instructions were received'

loop_
_space_group_symop_operation_xyz
'x, y, z'
'-x, y, -z+1/2'
'x+1/2, y+1/2, z'
'-x+1/2, y+1/2, -z+1/2'
'-x, -y, -z'
'x, -y, z-1/2'
'-x+1/2, -y+1/2, -z'
'x+1/2, -y+1/2, z-1/2'

loop_
_atom_site_label
_atom_site_type_symbol
_atom_site_fract_x
_atom_site_fract_y
_atom_site_fract_z
_atom_site_U_iso_or_equiv
_atom_site_adp_type
_atom_site_occupancy
_atom_site_site_symmetry_order
_atom_site_calc_flag
_atom_site_refinement_flags_posn
_atom_site_refinement_flags_adp
_atom_site_refinement_flags_occupancy
Fe Fe 0.36859(3) 0.63065(2) 0.71034(5) 0.02092(12) Uani 1 1 d . . .
O1 O 0.31754(15) 0.54167(7) 0.7842(3) 0.0280(4) Uani 1 1 d . . .
O2 O 0.17502(15) 0.48501(8) 0.9083(3) 0.0377(5) Uani 1 1 d . . .
O3 O 0.21337(17) 0.80000(7) 0.7667(3) 0.0355(5) Uani 1 1 d . . .
O4 O 0.33541(15) 0.72299(7) 0.6906(2) 0.0259(4) Uani 1 1 d . . .
O5 O 0.51997(15) 0.63223(7) 0.5867(2) 0.0247(4) Uani 1 1 d . . .
H5 H 0.528057 0.623377 0.474875 0.037 Uiso 1 1 d R . .
O6 O 0.28881(17) 0.61474(8) 0.4749(3) 0.0335(5) Uani 1 1 d . . .
H6A H 0.279821 0.643379 0.397379 0.045(10) Uiso 1 1 d R . .
H6B H 0.248631 0.583779 0.441999 0.075(13) Uiso 1 1 d R . .
N N 0.21135(16) 0.64220(8) 0.8432(3) 0.0184(4) Uani 1 1 d . . .
C1 C 0.2195(2) 0.53443(11) 0.8650(4) 0.0251(6) Uani 1 1 d . . .
C2 C 0.1547(2) 0.59325(10) 0.9074(3) 0.0199(5) Uani 1 1 d . . .
C3 C 0.0496(2) 0.59961(12) 0.9970(3) 0.0255(5) Uani 1 1 d . . .
H3 H 0.009313 0.564760 1.042932 0.031 Uiso 1 1 calc R . .
C4 C 0.0047(2) 0.65864(13) 1.0177(4) 0.0303(6) Uani 1 1 d . . .
H4 H -0.066644 0.664437 1.080791 0.036 Uiso 1 1 calc R . .
C5 C 0.0629(2) 0.70904(12) 0.9472(4) 0.0273(6) Uani 1 1 d . . .
H5A H 0.032210 0.749428 0.959449 0.033 Uiso 1 1 calc R . .
C6 C 0.1672(2) 0.69876(10) 0.8586(3) 0.0211(5) Uani 1 1 d . . .
C7 C 0.2434(2) 0.74530(10) 0.7649(3) 0.0248(5) Uani 1 1 d . . .
O7 O 0.500000 0.55818(12) 0.250000 0.0441(8) Uani 1 2 d S T P
H7 H 0.553700 0.538553 0.195740 0.066 Uiso 1 1 d R . .

loop_
_atom_site_aniso_label
_atom_site_aniso_U_11
_atom_site_aniso_U_22
_atom_site_aniso_U_33
_atom_site_aniso_U_23
_atom_site_aniso_U_13
_atom_site_aniso_U_12
Fe 0.0243(2) 0.01265(17) 0.0259(2) 0.00035(14) 0.00944(14) -0.00183(13)
O1 0.0229(9) 0.0152(8) 0.0459(12) 0.0053(8) 0.0165(8) 0.0035(7)
O2 0.0250(10) 0.0185(9) 0.0697(16) 0.0198(9) 0.0156(9) 0.0042(7)
O3 0.0597(14) 0.0124(8) 0.0345(12) -0.0016(7) -0.0168(9) 0.0072(8)
O4 0.0357(10) 0.0141(8) 0.0280(10) 0.0018(7) 0.0007(8) -0.0057(7)
O5 0.0257(9) 0.0270(9) 0.0215(10) -0.0033(7) 0.0103(7) -0.0024(7)
O6 0.0472(12) 0.0251(9) 0.0281(11) -0.0018(8) 0.0042(8) -0.0202(9)
N 0.0206(10) 0.0138(9) 0.0209(11) 0.0016(8) 0.0008(8) 0.0034(7)
C1 0.0211(12) 0.0169(11) 0.0373(16) 0.0090(10) 0.0065(10) 0.0032(9)
C2 0.0192(11) 0.0187(11) 0.0218(13) 0.0042(9) 0.0028(9) 0.0030(9)
C3 0.0190(12) 0.0309(13) 0.0264(15) 0.0031(11) 0.0032(10) 0.0017(10)
C4 0.0188(13) 0.0416(16) 0.0305(16) -0.0117(12) -0.0016(10) 0.0079(11)
C5 0.0232(13) 0.0257(13) 0.0331(16) -0.0099(11) -0.0101(11) 0.0114(10)
C6 0.0253(13) 0.0166(11) 0.0212(13) -0.0037(9) -0.0082(10) 0.0067(9)
C7 0.0367(15) 0.0160(11) 0.0216(14) -0.0012(9) -0.0117(10) 0.0017(10)
O7 0.0468(18) 0.0318(15) 0.054(2) 0.000 0.0206(14) 0.000

loop_
_atom_type_symbol
_atom_type_description
_atom_type_scat_dispersion_real
_atom_type_scat_dispersion_imag
_atom_type_scat_source
C C 0.0033 0.0016 'International Tables Vol C Tables 4.2.6.8 and 6.1.1.4'
H H 0.0000 0.0000 'International Tables Vol C Tables 4.2.6.8 and 6.1.1.4'
Fe Fe 0.3463 0.8444 'International Tables Vol C Tables 4.2.6.8 and 6.1.1.4'
N N 0.0061 0.0033 'International Tables Vol C Tables 4.2.6.8 and 6.1.1.4'
O O 0.0106 0.0060 'International Tables Vol C Tables 4.2.6.8 and 6.1.1.4'

loop_
_geom_angle_atom_site_label_1
_geom_angle_atom_site_label_2
_geom_angle_atom_site_label_3
_geom_angle
_geom_angle_site_symmetry_1
_geom_angle_site_symmetry_3
O4 Fe O1 150.69(7) . .
O4 Fe N 75.69(7) . .
O5 Fe O1 89.94(7) 2_656 .
O5 Fe O1 112.66(7) . .
O5 Fe O4 96.56(7) . .
O5 Fe O4 99.06(7) 2_656 .
O5 Fe O5 77.32(8) . 2_656
O5 Fe O6 164.49(8) 2_656 .
O5 Fe O6 90.13(8) . .
O5 Fe N 101.65(7) 2_656 .
O5 Fe N 171.99(7) . .
O6 Fe O1 86.51(8) . .
O6 Fe O4 91.31(7) . .
O6 Fe N 92.04(8) . .
N Fe O1 75.18(7) . .
C1 O1 Fe 118.69(14) . .
C7 O4 Fe 119.48(15) . .
Fe O5 Fe 102.65(8) . 2_656
C2 N Fe 119.79(15) . .
C2 N C6 121.3(2) . .
C6 N Fe 118.89(16) . .
O1 C1 C2 115.1(2) . .
O2 C1 O1 126.2(2) . .
O2 C1 C2 118.7(2) . .
N C2 C1 111.2(2) . .
N C2 C3 121.0(2) . .
C3 C2 C1 127.8(2) . .
C2 C3 C4 117.9(2) . .
C5 C4 C3 120.6(2) . .
C6 C5 C4 117.9(2) . .
N C6 C5 121.2(2) . .
N C6 C7 111.1(2) . .
C5 C6 C7 127.7(2) . .
O3 C7 O4 126.6(3) . .
O3 C7 C6 118.6(2) . .
O4 C7 C6 114.8(2) . .

loop_
_geom_bond_atom_site_label_1
_geom_bond_atom_site_label_2
_geom_bond_distance
_geom_bond_site_symmetry_2
Fe O1 2.0928(16) .
Fe O4 2.0473(16) .
Fe O5 1.9624(17) .
Fe O5 1.9688(18) 2_656
Fe O6 1.9942(19) .
Fe N 2.069(2) .
O1 C1 1.283(3) .
O2 C1 1.231(3) .
O3 C7 1.238(3) .
O4 C7 1.285(3) .
N C2 1.334(3) .
N C6 1.334(3) .
C1 C2 1.511(3) .
C2 C3 1.383(3) .
C3 C4 1.391(4) .
C4 C5 1.385(4) .
C5 C6 1.382(4) .
C6 C7 1.505(4) .
